data_7246835
loop_
_publ_author_name
'Guo, Yanmin'
'Chang, Rong'
'Fu, Zhen'
'Zhou, Cong-Ying'
'Guo, Zhen'

_publ_section_title
;
 Heterogeneous visible-light promoted dehydrogenative [4 + 2] annulation
 of benzothioamides and alkynes under aerobic conditions
;
_journal_issue 13
_journal_name_full 'Green Chemistry'
_journal_page_first 5206
_journal_page_last 5212
_journal_paper_doi 10.1039/D3GC01329D
_journal_volume 25
_journal_year 2023
_chemical_formula_moiety 'C26 H25 N S'
_chemical_formula_sum 'C26 H25 N S'
_chemical_formula_weight 383.53
_chemical_melting_point 128.8
_chemical_name_systematic (Z)-5-(tert-butyl)-3-methyl-N,4-diphenyl-1H-isothiochromen-1-imine
_space_group_crystal_system triclinic
_space_group_IT_number 2
_space_group_name_Hall '-P 1'
_space_group_name_H-M_alt 'P -1'
_atom_sites_solution_hydrogens geom
_atom_sites_solution_primary dual
_audit_creation_date 2022-10-09
_audit_creation_method
;
Olex2 1.5
(compiled 2021.12.09 svn.r5202d8cf for OlexSys, GUI svn.r6439)
;
_audit_update_record
;
2022-11-29 deposited with the CCDC.	2023-05-24 downloaded from the CCDC.
;
_cell_angle_alpha 74.050(2)
_cell_angle_beta 80.114(2)
_cell_angle_gamma 67.955(2)
_cell_formula_units_Z 4
_cell_length_a 11.3822(2)
_cell_length_b 12.2394(3)
_cell_length_c 16.8294(4)
_cell_measurement_reflns_used 15014
_cell_measurement_temperature 99.99(10)
_cell_measurement_theta_max 66.6870
_cell_measurement_theta_min 2.7250
_cell_volume 2083.27(9)
_computing_cell_refinement 'CrysAlisPro 1.171.40.82a (Rigaku OD, 2020)'
_computing_data_collection 'CrysAlisPro 1.171.40.82a (Rigaku OD, 2020)'
_computing_data_reduction 'CrysAlisPro 1.171.40.82a (Rigaku OD, 2020)'
_computing_molecular_graphics 'Olex2 1.5 (Dolomanov et al., 2009)'
_computing_publication_material 'Olex2 1.5 (Dolomanov et al., 2009)'
_computing_structure_refinement 'SHELXL 2018/3 (Sheldrick, 2015)'
_computing_structure_solution 'SHELXT  (Sheldrick, 2015)'
_diffrn_ambient_environment N~2~
_diffrn_ambient_temperature 99.99(10)
_diffrn_detector 'Hybrid Pixel Array Detector'
_diffrn_detector_area_resol_mean 10.0000
_diffrn_detector_type HyPix
_diffrn_measured_fraction_theta_full 0.966
_diffrn_measured_fraction_theta_max 0.966
_diffrn_measurement_details
;
List of Runs (angles in degrees, time in seconds):

  # Type    Start    End  Width  t~exp~   \w     \q     \k     \f   Frames
#--------------------------------------------------------------------------
  1  \w    104.00 155.00   0.50    0.13    --   83.87  77.00 -30.00  102
  2  \w    122.00 156.00   0.50    0.13    --   83.87 125.00  30.00   68
  3  \w     80.00 105.00   0.50    0.13    --   83.87 125.00  30.00   50
  4  \w     66.00  93.00   0.50    0.13    --   83.87  77.00 -30.00   54
  5  \w    121.00 153.00   0.50    0.13    --   83.87 104.00-176.00   64
  6  \w    -41.00 -16.00   0.50    0.13    --  -86.37  38.00 150.00   50
  7  \w    -46.00 -14.00   0.50    0.13    --  -86.37  77.00 150.00   64
  8  \w    -97.00 -59.00   0.50    0.13    --  -86.37  77.00 150.00   76
  9  \w    -40.00 -15.00   0.50    0.13    --  -86.37  38.00 120.00   50
 10  \w    -77.00 -39.00   0.50    0.13    --  -86.37  77.00  60.00   76
 11  \w   -103.00 -77.00   0.50    0.13    --  -86.37  77.00   0.00   52
 12  \w    -46.00 -14.00   0.50    0.13    --  -86.37  77.00   0.00   64
 13  \w     26.00  64.00   0.50    0.05    --   -1.25  38.00 -30.00   76
 14  \w    -66.00 -15.00   0.50    0.13    --  -86.37 125.00  30.00  102
 15  \w   -105.00 -72.00   0.50    0.13    --  -86.37 125.00  30.00   66
 16  \w   -108.00 -14.00   0.50    0.13    --  -86.37 125.00-180.00  188
 17  \w    -96.00 -49.00   0.50    0.13    --  -86.37 104.00-176.00   94
 18  \w    -73.00   9.00   0.50    0.05    --   -1.25 -57.00  30.00  164
 19  \w    -16.00  16.00   0.50    0.05    --   -1.25 -99.00 -90.00   64
 20  \w    -16.00  31.00   0.50    0.05    --   -1.25 -99.00 -60.00   94
 21  \w    -18.00   7.00   0.50    0.05    --   -1.25 -99.00   0.00   50
 22  \w   -156.00 -67.00   0.50    0.13    --  -86.37 -77.00 -30.00  178
 23  \w   -129.00 -87.00   0.50    0.13    --  -86.37-104.00  82.00   84
 24  \w    -17.00  28.00   0.50    0.05    --   -1.25 -99.00 120.00   90
 25  \w     58.00 106.00   0.50    0.13    --   83.87-125.00  30.00   96
 26  \w     67.00 106.00   0.50    0.13    --   83.87-104.00  82.00   78
 27  \w     12.00  62.00   0.50    0.13    --   83.87 -57.00 150.00  100
 28  \w     20.00  58.00   0.50    0.13    --   83.87 -57.00 120.00   76
 29  \w     12.00  40.00   0.50    0.13    --   83.87 -57.00  90.00   56
 30  \w     12.00  44.00   0.50    0.13    --   83.87 -38.00   0.00   64
 31  \w     12.00  45.00   0.50    0.13    --   83.87 -38.00 -30.00   66
 32  \w     13.00  45.00   0.50    0.13    --   83.87 -38.00 -60.00   64
 33  \w     12.00  45.00   0.50    0.13    --   83.87 -38.00 -90.00   66
 34  \w     15.00  44.00   0.50    0.13    --   83.87 -38.00-120.00   58
 35  \w     14.00 105.00   0.50    0.13    --   83.87 -99.00 -90.00  182
;
_diffrn_measurement_device 'four-circle diffractometer'
_diffrn_measurement_device_type 'XtaLAB Synergy R, DW system, HyPix'
_diffrn_measurement_method '\w scans'
_diffrn_orient_matrix_type 'CrysAlisPro convention (1999,Acta A55,543-557)'
_diffrn_orient_matrix_UB_11 -0.0220364000
_diffrn_orient_matrix_UB_12 0.0777328000
_diffrn_orient_matrix_UB_13 0.0629341000
_diffrn_orient_matrix_UB_21 -0.0553624000
_diffrn_orient_matrix_UB_22 0.1156376000
_diffrn_orient_matrix_UB_23 -0.0671491000
_diffrn_orient_matrix_UB_31 -0.1337889000
_diffrn_orient_matrix_UB_32 -0.0077318000
_diffrn_orient_matrix_UB_33 0.0254610000
_diffrn_radiation_monochromator mirror
_diffrn_radiation_probe x-ray
_diffrn_radiation_type 'Cu K\a'
_diffrn_radiation_wavelength 1.54184
_diffrn_reflns_av_R_equivalents 0.0281
_diffrn_reflns_av_unetI/netI 0.0313
_diffrn_reflns_Laue_measured_fraction_full 0.966
_diffrn_reflns_Laue_measured_fraction_max 0.966
_diffrn_reflns_limit_h_max 9
_diffrn_reflns_limit_h_min -13
_diffrn_reflns_limit_k_max 12
_diffrn_reflns_limit_k_min -14
_diffrn_reflns_limit_l_max 19
_diffrn_reflns_limit_l_min -19
_diffrn_reflns_number 21719
_diffrn_reflns_point_group_measured_fraction_full 0.966
_diffrn_reflns_point_group_measured_fraction_max 0.966
_diffrn_reflns_theta_full 67.070
_diffrn_reflns_theta_max 67.070
_diffrn_reflns_theta_min 2.739
_diffrn_source 'Rotating-anode X-ray tube'
_diffrn_source_type 'Rigaku (Cu) X-ray Source'
_exptl_absorpt_coefficient_mu 1.439
_exptl_absorpt_correction_T_max 1.000
_exptl_absorpt_correction_T_min 0.785
_exptl_absorpt_correction_type gaussian
_exptl_absorpt_process_details
;
CrysAlisPro 1.171.40.82a (Rigaku Oxford Diffraction, 2020)
Numerical absorption correction based on gaussian integration over
a multifaceted crystal model
Empirical absorption correction using spherical harmonics,
implemented in SCALE3 ABSPACK scaling algorithm.
;
_exptl_crystal_colour 'clear light yellow'
_exptl_crystal_colour_lustre clear
_exptl_crystal_colour_modifier light
_exptl_crystal_colour_primary yellow
_exptl_crystal_density_diffrn 1.223
_exptl_crystal_description block
_exptl_crystal_F_000 816
_exptl_crystal_recrystallization_method 'Re-crystallisation from solvent: CH2Cl2 and n-hexane'
_exptl_crystal_size_max 0.22
_exptl_crystal_size_mid 0.176
_exptl_crystal_size_min 0.066
_refine_diff_density_max 1.189
_refine_diff_density_min -0.356
_refine_diff_density_rms 0.080
_refine_ls_extinction_method none
_refine_ls_goodness_of_fit_ref 1.046
_refine_ls_hydrogen_treatment constr
_refine_ls_matrix_type full
_refine_ls_number_parameters 507
_refine_ls_number_reflns 7193
_refine_ls_number_restraints 12
_refine_ls_restrained_S_all 1.045
_refine_ls_R_factor_all 0.0704
_refine_ls_R_factor_gt 0.0658
_refine_ls_shift/su_max 0.001
_refine_ls_shift/su_mean 0.000
_refine_ls_structure_factor_coef Fsqd
_refine_ls_weighting_details 'w=1/[\s^2^(Fo^2^)+(0.1228P)^2^+1.3118P] where P=(Fo^2^+2Fc^2^)/3'
_refine_ls_weighting_scheme calc
_refine_ls_wR_factor_gt 0.1765
_refine_ls_wR_factor_ref 0.1816
_reflns_Friedel_coverage 0.000
_reflns_number_gt 6395
_reflns_number_total 7193
_reflns_threshold_expression 'I > 2\s(I)'
_cod_data_source_file d3gc01329d2.cif
_cod_data_source_block cr-ea-hex_auto
_cod_depositor_comments 'Adding full bibliography for 7246831--7246835.cif.'
_cod_database_code 7246835
_shelx_shelxl_version_number 2018/3
_chemical_oxdiff_formula 'C11 H10 N O'
_shelx_space_group_comment
;
The symmetry employed for this shelxl refinement is uniquely defined
by the following loop, which should always be used as a source of
symmetry information in preference to the above space-group names.
They are only intended as comments.
;
_shelx_estimated_absorpt_t_max 0.911
_shelx_estimated_absorpt_t_min 0.742
_olex2_refinement_description
;
1. Fixed Uiso
 At 1.2 times of:
  All C(H) groups
 At 1.5 times of:
  All C(H,H,H) groups
2. Uiso/Uaniso restraints and constraints
Uanis(S1) \\sim Ueq, Uanis(C7) \\sim Ueq: with sigma of 0.1 and sigma for
terminal atoms of 0.2
Uanis(C7) = Uanis(S1)
3.a Aromatic/amide H refined with riding coordinates:
 C1(H1), C2(H2), C3(H3), C4(H4), C5(H5), C9(H9), C15(H15), C16(H16), C20(H20),
 C21(H21), C22(H22), C23(H23), C24(H24), C27(H27), C28(H28), C29(H29), C30(H30),
  C31(H31), C35(H35), C41(H41), C42(H42), C46(H46), C47(H47), C48(H48),
 C49(H49), C50(H50)
3.b Idealised Me refined as rotating group:
 C12(H12A,H12B,H12C), C13(H13A,H13B,H13C), C14(H14A,H14B,H14C), C26(H26A,H26B,
 H26C), C38(H38A,H38B,H38C), C39(H39A,H39B,H39C), C40(H40A,H40B,H40C), C52(H52A,
 H52B,H52C)
;
_olex2_submission_special_instructions 'No special instructions were received'
_oxdiff_exptl_absorpt_empirical_details
;
Empirical correction (ABSPACK) includes:
- Absorption correction using spherical harmonics
- Frame scaling
;
_oxdiff_exptl_absorpt_empirical_full_max 1.350
_oxdiff_exptl_absorpt_empirical_full_min 0.790

loop_
_space_group_symop_operation_xyz
'x, y, z'
'-x, -y, -z'

loop_
_atom_site_label
_atom_site_type_symbol
_atom_site_fract_x
_atom_site_fract_y
_atom_site_fract_z
_atom_site_U_iso_or_equiv
_atom_site_adp_type
_atom_site_occupancy
_atom_site_site_symmetry_order
_atom_site_calc_flag
_atom_site_refinement_flags_posn
_atom_site_refinement_flags_adp
_atom_site_refinement_flags_occupancy
_atom_site_disorder_assembly
_atom_site_disorder_group
S1 S 0.25105(5) 0.89103(5) 0.30772(4) 0.02655(18) Uani 1 1 d . U . . .
N1 N 0.13448(19) 0.83681(18) 0.20726(13) 0.0289(5) Uani 1 1 d . . . . .
C1 C 0.3534(2) 0.7118(2) 0.17538(16) 0.0298(5) Uani 1 1 d . . . . .
H1 H 0.373578 0.781954 0.147056 0.036 Uiso 1 1 calc R U . . .
C2 C 0.4427(2) 0.5982(2) 0.17622(15) 0.0298(5) Uani 1 1 d . . . . .
H2 H 0.523891 0.590511 0.147567 0.036 Uiso 1 1 calc R U . . .
C3 C 0.4153(2) 0.4946(2) 0.21851(16) 0.0326(6) Uani 1 1 d . . . . .
H3 H 0.476970 0.416542 0.218368 0.039 Uiso 1 1 calc R U . . .
C4 C 0.2971(2) 0.5066(2) 0.26085(17) 0.0344(6) Uani 1 1 d . . . . .
H4 H 0.278351 0.436516 0.291315 0.041 Uiso 1 1 calc R U . . .
C5 C 0.2064(2) 0.6202(2) 0.25887(16) 0.0314(6) Uani 1 1 d . . . . .
H5 H 0.124856 0.627850 0.286947 0.038 Uiso 1 1 calc R U . . .
C6 C 0.2339(2) 0.7234(2) 0.21602(15) 0.0264(5) Uani 1 1 d . . . . .
C7 C 0.1318(2) 0.9176(2) 0.24322(15) 0.02655(18) Uani 1 1 d . U . . .
C8 C 0.0268(2) 1.0363(2) 0.22974(14) 0.0234(5) Uani 1 1 d . . . . .
C9 C -0.0455(2) 1.0641(2) 0.16233(14) 0.0241(5) Uani 1 1 d . . . . .
H9 H -0.024771 1.006745 0.129301 0.029 Uiso 1 1 calc R U . . .
C10 C -0.1462(2) 1.1724(2) 0.14227(14) 0.0238(5) Uani 1 1 d . . . . .
C11 C -0.2140(2) 1.2083(2) 0.06318(14) 0.0242(5) Uani 1 1 d . . . . .
C12 C -0.2274(3) 1.0973(3) 0.04481(19) 0.0450(7) Uani 1 1 d . . . . .
H12A H -0.272936 1.122638 -0.005244 0.067 Uiso 1 1 calc R U . . .
H12B H -0.274978 1.060566 0.091752 0.067 Uiso 1 1 calc R U . . .
H12C H -0.142761 1.038032 0.036233 0.067 Uiso 1 1 calc R U . . .
C13 C -0.3478(3) 1.3013(3) 0.06962(19) 0.0466(8) Uani 1 1 d . . . . .
H13A H -0.342273 1.376888 0.075145 0.070 Uiso 1 1 calc R U . . .
H13B H -0.396674 1.269773 0.118269 0.070 Uiso 1 1 calc R U . . .
H13C H -0.390174 1.317010 0.019567 0.070 Uiso 1 1 calc R U . . .
C14 C -0.1372(3) 1.2637(3) -0.00825(16) 0.0416(7) Uani 1 1 d . . . . .
H14A H -0.051691 1.204376 -0.014287 0.062 Uiso 1 1 calc R U . . .
H14B H -0.131081 1.335707 0.002985 0.062 Uiso 1 1 calc R U . . .
H14C H -0.179200 1.286601 -0.059540 0.062 Uiso 1 1 calc R U . . .
C15 C -0.1772(2) 1.2504(2) 0.19579(15) 0.0269(5) Uani 1 1 d . . . . .
H15 H -0.248309 1.323351 0.186065 0.032 Uiso 1 1 calc R U . . .
C16 C -0.1070(2) 1.2243(2) 0.26270(15) 0.0276(5) Uani 1 1 d . . . . .
H16 H -0.131855 1.279916 0.297437 0.033 Uiso 1 1 calc R U . . .
C17 C 0.0002(2) 1.1179(2) 0.28083(14) 0.0242(5) Uani 1 1 d . . . . .
C18 C 0.0784(2) 1.1008(2) 0.34602(14) 0.0262(5) Uani 1 1 d . . . . .
C19 C 0.0352(2) 1.1970(2) 0.39471(14) 0.0265(5) Uani 1 1 d . . . . .
C20 C -0.0530(2) 1.1946(2) 0.46327(15) 0.0295(5) Uani 1 1 d . . . . .
H20 H -0.081586 1.127563 0.482619 0.035 Uiso 1 1 calc R U . . .
C21 C -0.0992(2) 1.2885(2) 0.50324(16) 0.0329(6) Uani 1 1 d . . . . .
H21 H -0.158139 1.285061 0.550427 0.040 Uiso 1 1 calc R U . . .
C22 C -0.0601(3) 1.3874(2) 0.47501(16) 0.0351(6) Uani 1 1 d . . . . .
H22 H -0.094237 1.453415 0.501398 0.042 Uiso 1 1 calc R U . . .
C23 C 0.0292(3) 1.3899(3) 0.40800(18) 0.0415(7) Uani 1 1 d . . . . .
H23 H 0.057772 1.456979 0.389158 0.050 Uiso 1 1 calc R U . . .
C24 C 0.0766(3) 1.2960(2) 0.36872(16) 0.0331(6) Uani 1 1 d . . . . .
H24 H 0.138538 1.298354 0.323175 0.040 Uiso 1 1 calc R U . . .
C25 C 0.1869(2) 1.0123(2) 0.36002(12) 0.0186(5) Uani 1 1 d . . . . .
C26 C 0.2782(2) 0.9914(2) 0.42358(15) 0.0311(6) Uani 1 1 d . . . . .
H26A H 0.298100 0.908587 0.457682 0.047 Uiso 1 1 calc R U . . .
H26B H 0.238552 1.049148 0.459075 0.047 Uiso 1 1 calc R U . . .
H26C H 0.356658 1.002962 0.394860 0.047 Uiso 1 1 calc R U . . .
S2 S -0.32673(6) 1.02930(5) 0.35929(4) 0.02679(18) Uani 1 1 d . . . . .
N2 N -0.54891(19) 1.20834(18) 0.33330(12) 0.0257(4) Uani 1 1 d . . . . .
C27 C -0.6112(3) 1.2587(3) 0.46636(16) 0.0350(6) Uani 1 1 d . . . . .
H27 H -0.680223 1.230864 0.471703 0.042 Uiso 1 1 calc R U . . .
C28 C -0.5972(3) 1.3078(3) 0.52730(17) 0.0395(7) Uani 1 1 d . . . . .
H28 H -0.656714 1.313158 0.574423 0.047 Uiso 1 1 calc R U . . .
C29 C -0.4968(3) 1.3494(2) 0.52045(16) 0.0356(6) Uani 1 1 d . . . . .
H29 H -0.486389 1.381657 0.563017 0.043 Uiso 1 1 calc R U . . .
C30 C -0.4120(2) 1.3431(2) 0.45034(17) 0.0322(6) Uani 1 1 d . . . . .
H30 H -0.344724 1.373550 0.444123 0.039 Uiso 1 1 calc R U . . .
C31 C -0.4250(2) 1.2926(2) 0.38940(16) 0.0282(5) Uani 1 1 d . . . . .
H31 H -0.365602 1.287209 0.342238 0.034 Uiso 1 1 calc R U . . .
C32 C -0.5246(2) 1.2499(2) 0.39710(14) 0.0254(5) Uani 1 1 d . . . . .
C33 C -0.4692(2) 1.1144(2) 0.31012(14) 0.0238(5) Uani 1 1 d . . . . .
C34 C -0.4951(2) 1.0756(2) 0.24069(13) 0.0212(5) Uani 1 1 d . . . . .
C35 C -0.5952(2) 1.1599(2) 0.19353(14) 0.0241(5) Uani 1 1 d . . . . .
H35 H -0.641008 1.235153 0.208296 0.029 Uiso 1 1 calc R U . . .
C36 C -0.6298(2) 1.1372(2) 0.12610(14) 0.0235(5) Uani 1 1 d . . . . .
C37 C -0.7289(2) 1.2333(2) 0.06932(14) 0.0233(5) Uani 1 1 d . . . . .
C38 C -0.8332(3) 1.3179(3) 0.11716(17) 0.0419(7) Uani 1 1 d . . . . .
H38A H -0.898557 1.374502 0.079976 0.063 Uiso 1 1 calc R U . . .
H38B H -0.796316 1.363313 0.138969 0.063 Uiso 1 1 calc R U . . .
H38C H -0.871483 1.269980 0.163208 0.063 Uiso 1 1 calc R U . . .
C39 C -0.7924(3) 1.1756(3) 0.02697(17) 0.0366(6) Uani 1 1 d . . . . .
H39A H -0.729106 1.130114 -0.010394 0.055 Uiso 1 1 calc R U . . .
H39B H -0.860847 1.239394 -0.004862 0.055 Uiso 1 1 calc R U . . .
H39C H -0.827641 1.120683 0.069179 0.055 Uiso 1 1 calc R U . . .
C40 C -0.6611(2) 1.3061(2) 0.00182(16) 0.0333(6) Uani 1 1 d . . . . .
H40A H -0.628587 1.351477 0.026893 0.050 Uiso 1 1 calc R U . . .
H40B H -0.721166 1.362766 -0.038860 0.050 Uiso 1 1 calc R U . . .
H40C H -0.590245 1.250784 -0.025835 0.050 Uiso 1 1 calc R U . . .
C41 C -0.5620(2) 1.0226(2) 0.10909(14) 0.0252(5) Uani 1 1 d . . . . .
H41 H -0.584796 1.002257 0.064779 0.030 Uiso 1 1 calc R U . . .
C42 C -0.4634(2) 0.9389(2) 0.15498(14) 0.0247(5) Uani 1 1 d . . . . .
H42 H -0.420166 0.862640 0.141095 0.030 Uiso 1 1 calc R U . . .
C43 C -0.4244(2) 0.9627(2) 0.22211(14) 0.0231(5) Uani 1 1 d . . . . .
C44 C -0.3137(2) 0.8750(2) 0.26369(14) 0.0231(5) Uani 1 1 d . . . . .
C45 C -0.2500(2) 0.7560(2) 0.23972(14) 0.0245(5) Uani 1 1 d . . . . .
C46 C -0.3102(2) 0.6700(2) 0.25828(14) 0.0245(5) Uani 1 1 d . . . . .
H46 H -0.393859 0.688507 0.284513 0.029 Uiso 1 1 calc R U . . .
C47 C -0.2494(2) 0.5592(2) 0.23893(15) 0.0286(5) Uani 1 1 d . . . . .
H47 H -0.290843 0.501241 0.252764 0.034 Uiso 1 1 calc R U . . .
C48 C -0.1275(2) 0.5309(2) 0.19924(15) 0.0289(5) Uani 1 1 d . . . . .
H48 H -0.085982 0.454365 0.185571 0.035 Uiso 1 1 calc R U . . .
C49 C -0.0675(2) 0.6156(2) 0.17990(14) 0.0252(5) Uani 1 1 d . . . . .
H49 H 0.015882 0.596950 0.153170 0.030 Uiso 1 1 calc R U . . .
C50 C -0.1286(2) 0.7277(2) 0.19937(14) 0.0257(5) Uani 1 1 d . . . . .
H50 H -0.087135 0.785717 0.185036 0.031 Uiso 1 1 calc R U . . .
C51 C -0.26314(19) 0.89825(18) 0.31982(13) 0.0171(4) Uani 1 1 d . . . . .
C52 C -0.1450(2) 0.8133(2) 0.36521(15) 0.0284(5) Uani 1 1 d . . . . .
H52A H -0.070581 0.833476 0.336704 0.043 Uiso 1 1 calc R U . . .
H52B H -0.132029 0.729366 0.365681 0.043 Uiso 1 1 calc R U . . .
H52C H -0.156679 0.822795 0.422314 0.043 Uiso 1 1 calc R U . . .

loop_
_atom_site_aniso_label
_atom_site_aniso_U_11
_atom_site_aniso_U_22
_atom_site_aniso_U_33
_atom_site_aniso_U_23
_atom_site_aniso_U_13
_atom_site_aniso_U_12
S1 0.0255(3) 0.0274(3) 0.0274(3) -0.0068(2) -0.0079(2) -0.0070(2)
N1 0.0278(11) 0.0263(11) 0.0340(11) -0.0089(9) -0.0090(8) -0.0067(9)
C1 0.0268(12) 0.0292(13) 0.0313(13) 0.0010(10) -0.0060(10) -0.0113(10)
C2 0.0217(12) 0.0349(14) 0.0290(13) -0.0028(10) -0.0029(9) -0.0085(10)
C3 0.0304(13) 0.0307(13) 0.0341(14) -0.0090(11) -0.0023(10) -0.0065(11)
C4 0.0317(14) 0.0310(14) 0.0382(14) -0.0038(11) -0.0015(11) -0.0120(11)
C5 0.0236(12) 0.0381(14) 0.0303(13) -0.0040(11) -0.0011(10) -0.0113(11)
C6 0.0256(12) 0.0265(12) 0.0269(12) -0.0061(10) -0.0090(9) -0.0058(10)
C7 0.0255(3) 0.0274(3) 0.0274(3) -0.0068(2) -0.0079(2) -0.0070(2)
C8 0.0231(11) 0.0280(12) 0.0211(11) -0.0003(9) -0.0032(9) -0.0141(10)
C9 0.0250(12) 0.0244(12) 0.0249(12) -0.0067(9) -0.0038(9) -0.0092(9)
C10 0.0217(11) 0.0265(12) 0.0236(12) -0.0013(9) -0.0038(9) -0.0109(9)
C11 0.0214(11) 0.0302(12) 0.0235(12) -0.0047(9) -0.0045(9) -0.0115(10)
C12 0.062(2) 0.0424(17) 0.0409(16) -0.0045(13) -0.0229(14) -0.0250(15)
C13 0.0298(15) 0.063(2) 0.0422(16) -0.0190(15) -0.0128(12) -0.0014(14)
C14 0.0396(15) 0.070(2) 0.0250(13) -0.0011(13) -0.0073(11) -0.0348(15)
C15 0.0250(12) 0.0263(12) 0.0290(12) -0.0072(10) -0.0044(9) -0.0070(10)
C16 0.0320(13) 0.0253(12) 0.0273(12) -0.0067(10) -0.0034(10) -0.0109(10)
C17 0.0250(12) 0.0225(11) 0.0242(12) -0.0025(9) 0.0005(9) -0.0105(9)
C18 0.0316(13) 0.0259(12) 0.0242(12) -0.0055(10) 0.0007(10) -0.0148(10)
C19 0.0299(12) 0.0304(13) 0.0221(11) -0.0042(9) -0.0063(9) -0.0132(10)
C20 0.0281(13) 0.0364(14) 0.0264(12) -0.0052(10) -0.0031(10) -0.0150(11)
C21 0.0270(13) 0.0412(15) 0.0297(13) -0.0094(11) -0.0021(10) -0.0100(11)
C22 0.0375(14) 0.0370(14) 0.0346(14) -0.0164(11) -0.0098(11) -0.0082(12)
C23 0.0599(19) 0.0375(15) 0.0376(15) -0.0120(12) 0.0000(13) -0.0278(14)
C24 0.0399(15) 0.0369(14) 0.0286(13) -0.0094(11) 0.0026(11) -0.0212(12)
C25 0.0219(11) 0.0291(12) 0.0112(10) -0.0042(8) -0.0022(8) -0.0159(9)
C26 0.0329(13) 0.0360(14) 0.0277(13) -0.0063(10) -0.0091(10) -0.0135(11)
S2 0.0275(3) 0.0251(3) 0.0283(3) -0.0094(2) -0.0107(2) -0.0036(2)
N2 0.0252(10) 0.0267(10) 0.0250(10) -0.0089(8) -0.0030(8) -0.0063(8)
C27 0.0403(15) 0.0403(15) 0.0312(14) -0.0105(11) 0.0035(11) -0.0229(12)
C28 0.0515(17) 0.0418(16) 0.0303(14) -0.0140(12) 0.0059(12) -0.0215(13)
C29 0.0490(16) 0.0298(13) 0.0313(14) -0.0111(11) -0.0072(12) -0.0127(12)
C30 0.0309(13) 0.0271(13) 0.0409(15) -0.0108(11) -0.0080(11) -0.0084(10)
C31 0.0254(12) 0.0285(13) 0.0313(13) -0.0113(10) -0.0023(10) -0.0069(10)
C32 0.0278(12) 0.0242(12) 0.0237(12) -0.0062(9) -0.0044(9) -0.0070(10)
C33 0.0250(12) 0.0217(11) 0.0240(12) -0.0050(9) 0.0017(9) -0.0089(9)
C34 0.0189(11) 0.0255(12) 0.0188(11) -0.0030(9) -0.0012(8) -0.0090(9)
C35 0.0215(11) 0.0259(12) 0.0239(12) -0.0066(9) -0.0008(9) -0.0067(9)
C36 0.0202(11) 0.0330(13) 0.0175(11) -0.0026(9) -0.0017(9) -0.0114(10)
C37 0.0162(11) 0.0289(12) 0.0214(11) -0.0037(9) -0.0022(9) -0.0053(9)
C38 0.0314(14) 0.0444(16) 0.0347(15) -0.0099(12) -0.0059(11) 0.0057(12)
C39 0.0286(13) 0.0462(16) 0.0375(15) -0.0052(12) -0.0111(11) -0.0152(12)
C40 0.0263(13) 0.0358(14) 0.0321(13) 0.0070(11) -0.0092(10) -0.0118(11)
C41 0.0247(12) 0.0300(13) 0.0218(11) -0.0086(9) -0.0033(9) -0.0080(10)
C42 0.0240(12) 0.0274(12) 0.0239(12) -0.0097(9) -0.0016(9) -0.0075(10)
C43 0.0235(12) 0.0270(12) 0.0218(11) -0.0087(9) 0.0018(9) -0.0113(10)
C44 0.0237(12) 0.0233(12) 0.0223(11) -0.0069(9) 0.0009(9) -0.0084(9)
C45 0.0251(12) 0.0238(12) 0.0209(11) -0.0045(9) -0.0041(9) -0.0037(9)
C46 0.0201(11) 0.0298(12) 0.0228(11) -0.0068(9) -0.0026(9) -0.0067(10)
C47 0.0310(13) 0.0271(12) 0.0300(13) -0.0067(10) -0.0038(10) -0.0118(10)
C48 0.0312(13) 0.0230(12) 0.0304(13) -0.0091(10) -0.0013(10) -0.0052(10)
C49 0.0198(11) 0.0254(12) 0.0246(12) -0.0052(9) -0.0012(9) -0.0021(9)
C50 0.0240(12) 0.0244(12) 0.0261(12) -0.0043(9) -0.0005(9) -0.0072(9)
C51 0.0131(10) 0.0149(10) 0.0232(11) -0.0032(8) -0.0058(8) -0.0037(8)
C52 0.0256(12) 0.0304(13) 0.0286(13) -0.0074(10) -0.0081(10) -0.0060(10)

loop_
_atom_type_symbol
_atom_type_description
_atom_type_scat_dispersion_real
_atom_type_scat_dispersion_imag
_atom_type_scat_source
C C 0.0181 0.0091 'International Tables Vol C Tables 4.2.6.8 and 6.1.1.4'
H H 0.0000 0.0000 'International Tables Vol C Tables 4.2.6.8 and 6.1.1.4'
N N 0.0311 0.0180 'International Tables Vol C Tables 4.2.6.8 and 6.1.1.4'
S S 0.3331 0.5567 'International Tables Vol C Tables 4.2.6.8 and 6.1.1.4'

loop_
_exptl_crystal_face_index_h
_exptl_crystal_face_index_k
_exptl_crystal_face_index_l
_exptl_crystal_face_perp_dist
-7 -3 1 0.1071
0 6 -4 0.0449
0 -6 4 0.0648
-7 -3 0 0.1129
0 0 -10 0.0417
7 3 -3 0.0810
1 0 10 0.0172
-7 -3 -4 0.1243
0 -1 -11 0.0440
7 3 -2 0.0845
1 2 11 0.0247

loop_
_geom_angle_atom_site_label_1
_geom_angle_atom_site_label_2
_geom_angle_atom_site_label_3
_geom_angle
_geom_angle_site_symmetry_1
_geom_angle_site_symmetry_3
_geom_angle_publ_flag
C7 S1 C25 103.96(11) . . ?
C7 N1 C6 121.8(2) . . ?
C2 C1 H1 120.1 . . ?
C2 C1 C6 119.8(2) . . ?
C6 C1 H1 120.1 . . ?
C1 C2 H2 119.6 . . ?
C1 C2 C3 120.8(2) . . ?
C3 C2 H2 119.6 . . ?
C2 C3 H3 120.4 . . ?
C4 C3 C2 119.2(2) . . ?
C4 C3 H3 120.4 . . ?
C3 C4 H4 119.9 . . ?
C5 C4 C3 120.2(2) . . ?
C5 C4 H4 119.9 . . ?
C4 C5 H5 119.8 . . ?
C4 C5 C6 120.3(2) . . ?
C6 C5 H5 119.8 . . ?
C1 C6 N1 121.5(2) . . ?
C1 C6 C5 119.6(2) . . ?
C5 C6 N1 118.5(2) . . ?
N1 C7 S1 121.40(19) . . ?
N1 C7 C8 119.3(2) . . ?
C8 C7 S1 119.27(17) . . ?
C9 C8 C7 116.3(2) . . ?
C9 C8 C17 121.2(2) . . ?
C17 C8 C7 122.4(2) . . ?
C8 C9 H9 118.8 . . ?
C10 C9 C8 122.4(2) . . ?
C10 C9 H9 118.8 . . ?
C9 C10 C11 122.0(2) . . ?
C9 C10 C15 116.3(2) . . ?
C15 C10 C11 121.6(2) . . ?
C10 C11 C12 110.8(2) . . ?
C13 C11 C10 112.1(2) . . ?
C13 C11 C12 107.2(2) . . ?
C14 C11 C10 108.53(19) . . ?
C14 C11 C12 109.8(2) . . ?
C14 C11 C13 108.3(2) . . ?
C11 C12 H12A 109.5 . . ?
C11 C12 H12B 109.5 . . ?
C11 C12 H12C 109.5 . . ?
H12A C12 H12B 109.5 . . ?
H12A C12 H12C 109.5 . . ?
H12B C12 H12C 109.5 . . ?
C11 C13 H13A 109.5 . . ?
C11 C13 H13B 109.5 . . ?
C11 C13 H13C 109.5 . . ?
H13A C13 H13B 109.5 . . ?
H13A C13 H13C 109.5 . . ?
H13B C13 H13C 109.5 . . ?
C11 C14 H14A 109.5 . . ?
C11 C14 H14B 109.5 . . ?
C11 C14 H14C 109.5 . . ?
H14A C14 H14B 109.5 . . ?
H14A C14 H14C 109.5 . . ?
H14B C14 H14C 109.5 . . ?
C10 C15 H15 119.0 . . ?
C16 C15 C10 122.0(2) . . ?
C16 C15 H15 119.0 . . ?
C15 C16 H16 118.9 . . ?
C15 C16 C17 122.2(2) . . ?
C17 C16 H16 118.9 . . ?
C8 C17 C16 115.7(2) . . ?
C8 C17 C18 124.1(2) . . ?
C16 C17 C18 120.1(2) . . ?
C17 C18 C19 116.9(2) . . ?
C25 C18 C17 123.7(2) . . ?
C25 C18 C19 119.2(2) . . ?
C20 C19 C18 121.5(2) . . ?
C20 C19 C24 118.1(2) . . ?
C24 C19 C18 120.2(2) . . ?
C19 C20 H20 119.6 . . ?
C21 C20 C19 120.7(2) . . ?
C21 C20 H20 119.6 . . ?
C20 C21 H21 119.9 . . ?
C20 C21 C22 120.3(2) . . ?
C22 C21 H21 119.9 . . ?
C21 C22 H22 120.2 . . ?
C21 C22 C23 119.6(2) . . ?
C23 C22 H22 120.2 . . ?
C22 C23 H23 119.8 . . ?
C24 C23 C22 120.3(3) . . ?
C24 C23 H23 119.8 . . ?
C19 C24 H24 119.6 . . ?
C23 C24 C19 120.9(2) . . ?
C23 C24 H24 119.6 . . ?
C18 C25 S1 124.56(17) . . ?
C18 C25 C26 127.3(2) . . ?
C26 C25 S1 108.17(17) . . ?
C25 C26 H26A 109.5 . . ?
C25 C26 H26B 109.5 . . ?
C25 C26 H26C 109.5 . . ?
H26A C26 H26B 109.5 . . ?
H26A C26 H26C 109.5 . . ?
H26B C26 H26C 109.5 . . ?
C51 S2 C33 104.54(10) . . ?
C33 N2 C32 121.5(2) . . ?
C28 C27 H27 119.8 . . ?
C28 C27 C32 120.3(2) . . ?
C32 C27 H27 119.8 . . ?
C27 C28 H28 119.7 . . ?
C27 C28 C29 120.7(3) . . ?
C29 C28 H28 119.7 . . ?
C28 C29 H29 120.5 . . ?
C30 C29 C28 119.0(2) . . ?
C30 C29 H29 120.5 . . ?
C29 C30 H30 119.8 . . ?
C31 C30 C29 120.5(2) . . ?
C31 C30 H30 119.8 . . ?
C30 C31 H31 119.9 . . ?
C30 C31 C32 120.2(2) . . ?
C32 C31 H31 119.9 . . ?
C27 C32 N2 118.1(2) . . ?
C31 C32 N2 122.3(2) . . ?
C31 C32 C27 119.3(2) . . ?
N2 C33 S2 120.92(18) . . ?
N2 C33 C34 120.3(2) . . ?
C34 C33 S2 118.80(17) . . ?
C35 C34 C33 115.6(2) . . ?
C43 C34 C33 122.9(2) . . ?
C43 C34 C35 121.4(2) . . ?
C34 C35 H35 118.8 . . ?
C36 C35 C34 122.3(2) . . ?
C36 C35 H35 118.8 . . ?
C35 C36 C37 122.4(2) . . ?
C35 C36 C41 116.4(2) . . ?
C41 C36 C37 121.1(2) . . ?
C36 C37 C38 111.44(19) . . ?
C36 C37 C39 111.5(2) . . ?
C36 C37 C40 107.96(18) . . ?
C38 C37 C39 108.0(2) . . ?
C38 C37 C40 109.8(2) . . ?
C40 C37 C39 108.1(2) . . ?
C37 C38 H38A 109.5 . . ?
C37 C38 H38B 109.5 . . ?
C37 C38 H38C 109.5 . . ?
H38A C38 H38B 109.5 . . ?
H38A C38 H38C 109.5 . . ?
H38B C38 H38C 109.5 . . ?
C37 C39 H39A 109.5 . . ?
C37 C39 H39B 109.5 . . ?
C37 C39 H39C 109.5 . . ?
H39A C39 H39B 109.5 . . ?
H39A C39 H39C 109.5 . . ?
H39B C39 H39C 109.5 . . ?
C37 C40 H40A 109.5 . . ?
C37 C40 H40B 109.5 . . ?
C37 C40 H40C 109.5 . . ?
H40A C40 H40B 109.5 . . ?
H40A C40 H40C 109.5 . . ?
H40B C40 H40C 109.5 . . ?
C36 C41 H41 119.1 . . ?
C42 C41 C36 121.9(2) . . ?
C42 C41 H41 119.1 . . ?
C41 C42 H42 118.9 . . ?
C41 C42 C43 122.2(2) . . ?
C43 C42 H42 118.9 . . ?
C34 C43 C42 115.7(2) . . ?
C34 C43 C44 124.6(2) . . ?
C42 C43 C44 119.6(2) . . ?
C43 C44 C45 119.0(2) . . ?
C51 C44 C43 122.4(2) . . ?
C51 C44 C45 118.5(2) . . ?
C46 C45 C44 120.9(2) . . ?
C50 C45 C44 120.6(2) . . ?
C50 C45 C46 118.5(2) . . ?
C45 C46 H46 119.7 . . ?
C47 C46 C45 120.7(2) . . ?
C47 C46 H46 119.7 . . ?
C46 C47 H47 119.7 . . ?
C46 C47 C48 120.6(2) . . ?
C48 C47 H47 119.7 . . ?
C47 C48 H48 120.4 . . ?
C49 C48 C47 119.2(2) . . ?
C49 C48 H48 120.4 . . ?
C48 C49 H49 119.8 . . ?
C48 C49 C50 120.3(2) . . ?
C50 C49 H49 119.8 . . ?
C45 C50 H50 119.7 . . ?
C49 C50 C45 120.6(2) . . ?
C49 C50 H50 119.7 . . ?
C44 C51 S2 125.47(17) . . ?
C44 C51 C52 126.3(2) . . ?
C52 C51 S2 108.12(15) . . ?
C51 C52 H52A 109.5 . . ?
C51 C52 H52B 109.5 . . ?
C51 C52 H52C 109.5 . . ?
H52A C52 H52B 109.5 . . ?
H52A C52 H52C 109.5 . . ?
H52B C52 H52C 109.5 . . ?

loop_
_geom_bond_atom_site_label_1
_geom_bond_atom_site_label_2
_geom_bond_distance
_geom_bond_site_symmetry_2
_geom_bond_publ_flag
S1 C7 1.762(2) . ?
S1 C25 1.787(2) . ?
N1 C6 1.412(3) . ?
N1 C7 1.283(3) . ?
C1 H1 0.9500 . ?
C1 C2 1.379(4) . ?
C1 C6 1.388(3) . ?
C2 H2 0.9500 . ?
C2 C3 1.391(4) . ?
C3 H3 0.9500 . ?
C3 C4 1.385(4) . ?
C4 H4 0.9500 . ?
C4 C5 1.382(4) . ?
C5 H5 0.9500 . ?
C5 C6 1.390(4) . ?
C7 C8 1.483(3) . ?
C8 C9 1.407(3) . ?
C8 C17 1.408(3) . ?
C9 H9 0.9500 . ?
C9 C10 1.390(3) . ?
C10 C11 1.529(3) . ?
C10 C15 1.399(3) . ?
C11 C12 1.538(4) . ?
C11 C13 1.528(4) . ?
C11 C14 1.518(3) . ?
C12 H12A 0.9800 . ?
C12 H12B 0.9800 . ?
C12 H12C 0.9800 . ?
C13 H13A 0.9800 . ?
C13 H13B 0.9800 . ?
C13 H13C 0.9800 . ?
C14 H14A 0.9800 . ?
C14 H14B 0.9800 . ?
C14 H14C 0.9800 . ?
C15 H15 0.9500 . ?
C15 C16 1.389(3) . ?
C16 H16 0.9500 . ?
C16 C17 1.412(3) . ?
C17 C18 1.452(3) . ?
C18 C19 1.503(3) . ?
C18 C25 1.307(3) . ?
C19 C20 1.395(3) . ?
C19 C24 1.397(3) . ?
C20 H20 0.9500 . ?
C20 C21 1.378(4) . ?
C21 H21 0.9500 . ?
C21 C22 1.381(4) . ?
C22 H22 0.9500 . ?
C22 C23 1.384(4) . ?
C23 H23 0.9500 . ?
C23 C24 1.370(4) . ?
C24 H24 0.9500 . ?
C25 C26 1.523(3) . ?
C26 H26A 0.9800 . ?
C26 H26B 0.9800 . ?
C26 H26C 0.9800 . ?
S2 C33 1.766(2) . ?
S2 C51 1.757(2) . ?
N2 C32 1.413(3) . ?
N2 C33 1.280(3) . ?
C27 H27 0.9500 . ?
C27 C28 1.379(4) . ?
C27 C32 1.391(3) . ?
C28 H28 0.9500 . ?
C28 C29 1.393(4) . ?
C29 H29 0.9500 . ?
C29 C30 1.390(4) . ?
C30 H30 0.9500 . ?
C30 C31 1.387(4) . ?
C31 H31 0.9500 . ?
C31 C32 1.390(3) . ?
C33 C34 1.485(3) . ?
C34 C35 1.405(3) . ?
C34 C43 1.403(3) . ?
C35 H35 0.9500 . ?
C35 C36 1.388(3) . ?
C36 C37 1.525(3) . ?
C36 C41 1.406(3) . ?
C37 C38 1.529(3) . ?
C37 C39 1.538(3) . ?
C37 C40 1.529(3) . ?
C38 H38A 0.9800 . ?
C38 H38B 0.9800 . ?
C38 H38C 0.9800 . ?
C39 H39A 0.9800 . ?
C39 H39B 0.9800 . ?
C39 H39C 0.9800 . ?
C40 H40A 0.9800 . ?
C40 H40B 0.9800 . ?
C40 H40C 0.9800 . ?
C41 H41 0.9500 . ?
C41 C42 1.381(3) . ?
C42 H42 0.9500 . ?
C42 C43 1.418(3) . ?
C43 C44 1.450(3) . ?
C44 C45 1.496(3) . ?
C44 C51 1.328(3) . ?
C45 C46 1.400(3) . ?
C45 C50 1.393(3) . ?
C46 H46 0.9500 . ?
C46 C47 1.373(3) . ?
C47 H47 0.9500 . ?
C47 C48 1.392(3) . ?
C48 H48 0.9500 . ?
C48 C49 1.385(3) . ?
C49 H49 0.9500 . ?
C49 C50 1.388(3) . ?
C50 H50 0.9500 . ?
C51 C52 1.529(3) . ?
C52 H52A 0.9800 . ?
C52 H52B 0.9800 . ?
C52 H52C 0.9800 . ?

loop_
_geom_torsion_atom_site_label_1
_geom_torsion_atom_site_label_2
_geom_torsion_atom_site_label_3
_geom_torsion_atom_site_label_4
_geom_torsion
_geom_torsion_site_symmetry_1
_geom_torsion_site_symmetry_2
_geom_torsion_site_symmetry_3
_geom_torsion_site_symmetry_4
_geom_torsion_publ_flag
S1 C7 C8 C9 163.94(17) . . . . ?
S1 C7 C8 C17 -15.7(3) . . . . ?
N1 C7 C8 C9 -15.6(3) . . . . ?
N1 C7 C8 C17 164.7(2) . . . . ?
C1 C2 C3 C4 -0.7(4) . . . . ?
C2 C1 C6 N1 -171.2(2) . . . . ?
C2 C1 C6 C5 1.5(4) . . . . ?
C2 C3 C4 C5 1.9(4) . . . . ?
C3 C4 C5 C6 -1.5(4) . . . . ?
C4 C5 C6 N1 172.6(2) . . . . ?
C4 C5 C6 C1 -0.2(4) . . . . ?
C6 N1 C7 S1 -1.2(3) . . . . ?
C6 N1 C7 C8 178.3(2) . . . . ?
C6 C1 C2 C3 -1.0(4) . . . . ?
C7 S1 C25 C18 -3.5(2) . . . . ?
C7 S1 C25 C26 174.96(15) . . . . ?
C7 N1 C6 C1 -74.9(3) . . . . ?
C7 N1 C6 C5 112.4(3) . . . . ?
C7 C8 C9 C10 -179.6(2) . . . . ?
C7 C8 C17 C16 -176.8(2) . . . . ?
C7 C8 C17 C18 6.2(3) . . . . ?
C8 C9 C10 C11 172.6(2) . . . . ?
C8 C9 C10 C15 -3.5(3) . . . . ?
C8 C17 C18 C19 -179.7(2) . . . . ?
C8 C17 C18 C25 5.3(4) . . . . ?
C9 C8 C17 C16 3.5(3) . . . . ?
C9 C8 C17 C18 -173.5(2) . . . . ?
C9 C10 C11 C12 38.2(3) . . . . ?
C9 C10 C11 C13 158.0(2) . . . . ?
C9 C10 C11 C14 -82.4(3) . . . . ?
C9 C10 C15 C16 3.4(3) . . . . ?
C10 C15 C16 C17 0.2(4) . . . . ?
C11 C10 C15 C16 -172.7(2) . . . . ?
C15 C10 C11 C12 -145.9(2) . . . . ?
C15 C10 C11 C13 -26.1(3) . . . . ?
C15 C10 C11 C14 93.6(3) . . . . ?
C15 C16 C17 C8 -3.7(3) . . . . ?
C15 C16 C17 C18 173.4(2) . . . . ?
C16 C17 C18 C19 3.4(3) . . . . ?
C16 C17 C18 C25 -171.6(2) . . . . ?
C17 C8 C9 C10 0.0(3) . . . . ?
C17 C18 C19 C20 85.6(3) . . . . ?
C17 C18 C19 C24 -90.2(3) . . . . ?
C17 C18 C25 S1 -5.4(3) . . . . ?
C17 C18 C25 C26 176.4(2) . . . . ?
C18 C19 C20 C21 -174.8(2) . . . . ?
C18 C19 C24 C23 174.0(3) . . . . ?
C19 C18 C25 S1 179.74(16) . . . . ?
C19 C18 C25 C26 1.6(4) . . . . ?
C19 C20 C21 C22 1.0(4) . . . . ?
C20 C19 C24 C23 -1.9(4) . . . . ?
C20 C21 C22 C23 -2.3(4) . . . . ?
C21 C22 C23 C24 1.4(4) . . . . ?
C22 C23 C24 C19 0.7(4) . . . . ?
C24 C19 C20 C21 1.0(4) . . . . ?
C25 S1 C7 N1 -167.2(2) . . . . ?
C25 S1 C7 C8 13.3(2) . . . . ?
C25 C18 C19 C20 -99.3(3) . . . . ?
C25 C18 C19 C24 85.0(3) . . . . ?
S2 C33 C34 C35 -167.23(16) . . . . ?
S2 C33 C34 C43 12.3(3) . . . . ?
N2 C33 C34 C35 12.4(3) . . . . ?
N2 C33 C34 C43 -168.1(2) . . . . ?
C27 C28 C29 C30 1.3(4) . . . . ?
C28 C27 C32 N2 -174.9(2) . . . . ?
C28 C27 C32 C31 -0.9(4) . . . . ?
C28 C29 C30 C31 -2.0(4) . . . . ?
C29 C30 C31 C32 1.3(4) . . . . ?
C30 C31 C32 N2 173.9(2) . . . . ?
C30 C31 C32 C27 0.2(4) . . . . ?
C32 N2 C33 S2 2.0(3) . . . . ?
C32 N2 C33 C34 -177.6(2) . . . . ?
C32 C27 C28 C29 0.2(4) . . . . ?
C33 S2 C51 C44 1.6(2) . . . . ?
C33 S2 C51 C52 -174.89(15) . . . . ?
C33 N2 C32 C27 -121.7(3) . . . . ?
C33 N2 C32 C31 64.5(3) . . . . ?
C33 C34 C35 C36 179.3(2) . . . . ?
C33 C34 C43 C42 178.6(2) . . . . ?
C33 C34 C43 C44 -4.5(3) . . . . ?
C34 C35 C36 C37 -173.4(2) . . . . ?
C34 C35 C36 C41 2.4(3) . . . . ?
C34 C43 C44 C45 177.8(2) . . . . ?
C34 C43 C44 C51 -5.3(4) . . . . ?
C35 C34 C43 C42 -1.9(3) . . . . ?
C35 C34 C43 C44 175.0(2) . . . . ?
C35 C36 C37 C38 -33.7(3) . . . . ?
C35 C36 C37 C39 -154.4(2) . . . . ?
C35 C36 C37 C40 87.0(3) . . . . ?
C35 C36 C41 C42 -2.4(3) . . . . ?
C36 C41 C42 C43 0.2(4) . . . . ?
C37 C36 C41 C42 173.5(2) . . . . ?
C41 C36 C37 C38 150.7(2) . . . . ?
C41 C36 C37 C39 30.0(3) . . . . ?
C41 C36 C37 C40 -88.6(3) . . . . ?
C41 C42 C43 C34 1.9(3) . . . . ?
C41 C42 C43 C44 -175.1(2) . . . . ?
C42 C43 C44 C45 -5.5(3) . . . . ?
C42 C43 C44 C51 171.4(2) . . . . ?
C43 C34 C35 C36 -0.3(3) . . . . ?
C43 C44 C45 C46 -68.8(3) . . . . ?
C43 C44 C45 C50 112.0(3) . . . . ?
C43 C44 C51 S2 5.8(3) . . . . ?
C43 C44 C51 C52 -178.3(2) . . . . ?
C44 C45 C46 C47 -177.5(2) . . . . ?
C44 C45 C50 C49 177.6(2) . . . . ?
C45 C44 C51 S2 -177.24(16) . . . . ?
C45 C44 C51 C52 -1.3(3) . . . . ?
C45 C46 C47 C48 -1.1(4) . . . . ?
C46 C45 C50 C49 -1.6(3) . . . . ?
C46 C47 C48 C49 0.5(4) . . . . ?
C47 C48 C49 C50 -0.4(4) . . . . ?
C48 C49 C50 C45 1.0(4) . . . . ?
C50 C45 C46 C47 1.6(3) . . . . ?
C51 S2 C33 N2 170.31(19) . . . . ?
C51 S2 C33 C34 -10.1(2) . . . . ?
C51 C44 C45 C46 114.1(3) . . . . ?
C51 C44 C45 C50 -65.0(3) . . . . ?

loop_
_exptl_oxdiff_crystal_face_indexfrac_h
_exptl_oxdiff_crystal_face_indexfrac_k
_exptl_oxdiff_crystal_face_indexfrac_l
_exptl_oxdiff_crystal_face_x
_exptl_oxdiff_crystal_face_y
_exptl_oxdiff_crystal_face_z
-7.0458 -3.1825 1.2118 -0.0159 -0.0593 0.9981
0.0823 6.1051 -3.8591 0.2299 0.9606 -0.1565
0.0348 -6.0733 3.8523 -0.2304 -0.9629 0.1404
-7.2830 -2.8717 -0.0665 -0.0669 0.0756 0.9949
-0.2358 0.2325 -10.4063 -0.6316 0.7387 -0.2352
6.6191 2.7045 -2.9612 -0.1220 0.1451 -0.9819
0.7027 -0.0506 10.4801 0.6401 -0.7485 0.1732
-7.2381 -3.4272 -3.9819 -0.3575 0.2718 0.8935
0.0149 -1.1514 -10.7282 -0.7650 0.5864 -0.2662
6.9111 2.6474 -1.9906 -0.0718 0.0572 -0.9958
1.0573 1.6134 10.8943 0.7877 -0.6035 0.1234
